data_7010539
loop_
_publ_author_name
'Xiong, Ren-Gen'
'Xie, Yong-Rong'
'You, Xiao-Zeng'
'Che, Chi-Ming'

_publ_section_title
;
 An unprecedented 2-D rhombic molecular grid with a triangular cavity
 and a V4O6 cluster as the corner unit
;
_journal_issue 6
_journal_name_full 'Journal of the Chemical Society, Dalton Transactions'
_journal_page_first 777
_journal_paper_doi 10.1039/b010231h
_journal_year 2001
_chemical_formula_sum 'C24 H24 N4 O18 V4'
_chemical_formula_weight 860.23
_space_group_IT_number 2
_symmetry_cell_setting triclinic
_symmetry_space_group_name_Hall '-P 1'
_symmetry_space_group_name_H-M 'P -1'
_atom_sites_solution_hydrogens geom
_atom_sites_solution_primary direct
_atom_sites_solution_secondary difmap
_audit_creation_method SHELXL-97
_cell_angle_alpha 97.566(11)
_cell_angle_beta 97.065(10)
_cell_angle_gamma 99.265(12)
_cell_formula_units_Z 2
_cell_length_a 7.236(4)
_cell_length_b 12.550(7)
_cell_length_c 16.764(10)
_cell_measurement_temperature 298(2)
_cell_volume 1473.2(15)
_computing_structure_refinement 'SHELXL-97 (Sheldrick, 1997)'
_computing_structure_solution 'SHELXS-97 (Sheldrick, 1990)'
_diffrn_ambient_temperature 298(2)
_diffrn_measured_fraction_theta_full 0.997
_diffrn_measured_fraction_theta_max 0.997
_diffrn_radiation_monochromator graphite
_diffrn_radiation_source 'fine-focus sealed tube'
_diffrn_radiation_type MoK\a
_diffrn_radiation_wavelength 0.71073
_diffrn_reflns_av_R_equivalents 0.0339
_diffrn_reflns_av_sigmaI/netI 0.0561
_diffrn_reflns_limit_h_max 8
_diffrn_reflns_limit_h_min -5
_diffrn_reflns_limit_k_max 14
_diffrn_reflns_limit_k_min -14
_diffrn_reflns_limit_l_max 19
_diffrn_reflns_limit_l_min -19
_diffrn_reflns_number 6150
_diffrn_reflns_theta_full 25.03
_diffrn_reflns_theta_max 25.03
_diffrn_reflns_theta_min 1.24
_exptl_absorpt_coefficient_mu 1.324
_exptl_crystal_density_diffrn 1.939
_exptl_crystal_density_method 'not measured'
_exptl_crystal_F_000 864
_refine_diff_density_max 1.004
_refine_diff_density_min -0.882
_refine_diff_density_rms 0.147
_refine_ls_extinction_method none
_refine_ls_goodness_of_fit_ref 0.771
_refine_ls_hydrogen_treatment mixed
_refine_ls_matrix_type full
_refine_ls_number_parameters 467
_refine_ls_number_reflns 5182
_refine_ls_number_restraints 0
_refine_ls_restrained_S_all 0.771
_refine_ls_R_factor_all 0.0786
_refine_ls_R_factor_gt 0.0548
_refine_ls_shift/su_max 0.323
_refine_ls_shift/su_mean 0.001
_refine_ls_structure_factor_coef Fsqd
_refine_ls_weighting_details 'calc w=1/[\s^2^(Fo^2^)+(0.2000P)^2^+0.0000P] where P=(Fo^2^+2Fc^2^)/3'
_refine_ls_weighting_scheme calc
_refine_ls_wR_factor_gt 0.1652
_refine_ls_wR_factor_ref 0.1963
_reflns_number_gt 3749
_reflns_number_total 5182
_reflns_threshold_expression >2sigma(I)
_cod_data_source_file b010231h.txt
_cod_data_source_block 1
_cod_original_sg_symbol_H-M P-1
_cod_database_code 7010539

loop_
_symmetry_equiv_pos_as_xyz
'x, y, z'
'-x, -y, -z'

loop_
_atom_site_label
_atom_site_type_symbol
_atom_site_fract_x
_atom_site_fract_y
_atom_site_fract_z
_atom_site_U_iso_or_equiv
_atom_site_adp_type
_atom_site_occupancy
_atom_site_symmetry_multiplicity
_atom_site_calc_flag
_atom_site_refinement_flags
_atom_site_disorder_assembly
_atom_site_disorder_group
V1 V 1.01912(12) 0.92373(7) 0.05521(5) 0.0199(3) Uani 1 1 d . . .
V2 V 1.19394(12) 0.87242(7) -0.12854(5) 0.0171(3) Uani 1 1 d . . .
V3 V 0.15949(12) 0.60455(7) 0.35248(5) 0.0176(3) Uani 1 1 d . . .
V4 V 0.12467(13) 0.42417(8) 0.49505(6) 0.0238(3) Uani 1 1 d . . .
O9 O 0.0473(5) 0.5339(3) 0.4335(2) 0.0185(8) Uani 1 1 d . . .
O10 O 1.1243(5) 0.9613(3) -0.0400(2) 0.0170(7) Uani 1 1 d . . .
O5 O 0.8340(6) 0.8511(3) 0.1242(2) 0.0311(10) Uani 1 1 d . . .
O7W O 1.0009(5) 0.8253(3) -0.1854(2) 0.0293(9) Uani 1 1 d . . .
O3 O 0.3108(5) 0.4881(3) 0.3291(2) 0.0258(9) Uani 1 1 d . . .
O7 O 0.1411(6) 0.2786(3) 0.5362(3) 0.0334(10) Uani 1 1 d . . .
O5W O 1.1797(6) 0.9839(3) 0.1279(3) 0.0316(9) Uani 1 1 d . . .
O3W O 0.4001(7) 0.6716(4) 0.4557(3) 0.0299(10) Uani 1 1 d . . .
H3WA H 0.3570 0.6831 0.4984 0.045 Uiso 1 1 calc R . .
O1 O 1.1094(5) 0.7759(3) 0.0503(2) 0.0261(9) Uani 1 1 d . . .
O4 O 0.2328(6) 0.3511(3) 0.3982(2) 0.0309(9) Uani 1 1 d . . .
O2W O 0.3235(6) 0.4816(4) 0.5454(3) 0.0371(10) Uani 1 1 d . . .
O6W O 0.7805(8) 0.8143(5) -0.0482(4) 0.0323(14) Uani 1 1 d . . .
H6WA H 0.6881 0.8443 -0.0535 0.048 Uiso 1 1 calc R . .
N3 N 0.3603(6) 0.6999(3) 0.2916(3) 0.0205(10) Uani 1 1 d . . .
O1W O -0.1486(7) 0.3105(4) 0.4233(3) 0.0354(11) Uani 1 1 d . . .
H1WA H -0.2334 0.3086 0.4516 0.053 Uiso 1 1 calc R . .
O2 O 1.1993(6) 0.7414(3) -0.0710(3) 0.0359(10) Uani 1 1 d . . .
O4W O 0.0052(5) 0.5715(3) 0.2738(2) 0.0314(9) Uani 1 1 d . . .
O8W O 1.4834(7) 0.9156(4) -0.0618(3) 0.0387(12) Uani 1 1 d . . .
H8WA H 1.5394 0.8645 -0.0708 0.058 Uiso 1 1 calc R . .
C22 C 1.1718(7) 0.7196(4) -0.0026(3) 0.0197(11) Uani 1 1 d . . .
C23 C 0.3170(7) 0.3949(4) 0.3473(3) 0.0228(12) Uani 1 1 d . . .
C24 C 0.7296(7) 0.8944(4) 0.1655(3) 0.0208(11) Uani 1 1 d . . .
C25 C 0.4244(8) 0.8445(4) 0.2156(3) 0.0240(12) Uani 1 1 d . . .
H25A H 0.3833 0.9024 0.1936 0.029 Uiso 1 1 calc R . .
C26 C -0.0072(9) 0.0426(5) 0.6262(4) 0.0398(16) Uani 1 1 d . . .
H26A H -0.1135 0.0599 0.6473 0.048 Uiso 1 1 calc R . .
C27 C 0.6005(7) 0.8233(4) 0.2082(3) 0.0192(11) Uani 1 1 d . . .
C28 C 0.0461(8) 0.2235(4) 0.5775(3) 0.0236(12) Uani 1 1 d . . .
C29 C 0.6547(7) 0.7365(4) 0.2429(3) 0.0217(11) Uani 1 1 d . . .
H29A H 0.7715 0.7168 0.2372 0.026 Uiso 1 1 calc R . .
C30 C 1.2106(7) 0.6105(4) 0.0150(3) 0.0213(11) Uani 1 1 d . . .
C32 C 0.3086(8) 0.7806(4) 0.2554(3) 0.0246(12) Uani 1 1 d . . .
H32A H 0.1865 0.7941 0.2573 0.030 Uiso 1 1 calc R . .
C33 C 1.2555(9) 0.5364(5) -0.0450(4) 0.0343(14) Uani 1 1 d . . .
H33A H 1.2689 0.5542 -0.0964 0.041 Uiso 1 1 calc R . .
N4 N 0.1906(8) -0.0874(4) 0.6056(4) 0.0398(13) Uani 1 1 d . . .
N1 N 1.2649(7) 0.4052(4) 0.0445(3) 0.0329(12) Uani 1 1 d . . .
C36 C 1.1949(9) 0.5803(5) 0.0894(4) 0.0333(14) Uani 1 1 d . . .
H36A H 1.1641 0.6282 0.1308 0.040 Uiso 1 1 calc R . .
C37 C 0.5345(8) 0.6812(4) 0.2851(3) 0.0247(12) Uani 1 1 d . . .
H37A H 0.5758 0.6266 0.3113 0.030 Uiso 1 1 calc R . .
C38 C 0.2562(9) 0.0862(5) 0.5616(4) 0.0394(16) Uani 1 1 d . . .
H38A H 0.3351 0.1329 0.5364 0.047 Uiso 1 1 calc R . .
C40 C 0.0984(8) 0.1164(4) 0.5882(3) 0.0231(12) Uani 1 1 d . . .
C41 C 1.2253(10) 0.4775(5) 0.1027(4) 0.0377(15) Uani 1 1 d . . .
H41A H 1.2177 0.4582 0.1541 0.045 Uiso 1 1 calc R . .
C43 C 1.2795(9) 0.4356(5) -0.0264(4) 0.0372(15) Uani 1 1 d . . .
H43A H 1.3082 0.3857 -0.0670 0.045 Uiso 1 1 calc R . .
C45 C 0.0443(10) -0.0558(5) 0.6326(5) 0.0473(18) Uani 1 1 d . . .
H45A H -0.0307 -0.1040 0.6583 0.057 Uiso 1 1 calc R . .
C46 C 0.2961(9) -0.0151(5) 0.5730(5) 0.0446(17) Uani 1 1 d . . .
H46A H 0.4062 -0.0334 0.5562 0.054 Uiso 1 1 calc R . .
C10A C 0.4389(8) 0.3319(4) 0.3020(3) 0.0234(12) Uani 1 1 d . . .
C42A C 0.4012(8) 0.2204(4) 0.2892(4) 0.0301(14) Uani 1 1 d . . .
H42A H 0.3028 0.1829 0.3110 0.036 Uiso 1 1 calc R . .
C39A C 0.5928(8) 0.3828(4) 0.2721(3) 0.0269(13) Uani 1 1 d . . .
H39A H 0.6257 0.4586 0.2812 0.032 Uiso 1 1 calc R . .
C20A C 0.5099(8) 0.1642(5) 0.2437(4) 0.0295(13) Uani 1 1 d . . .
H20A H 0.4813 0.0883 0.2346 0.035 Uiso 1 1 calc R . .
C31A C 0.6956(8) 0.3219(4) 0.2294(3) 0.0266(12) Uani 1 1 d . . .
H31A H 0.8013 0.3574 0.2110 0.032 Uiso 1 1 calc R . .
N2 N 0.6529(6) 0.2131(3) 0.2124(3) 0.0199(9) Uani 1 1 d . . .
O8 O -0.0887(6) 0.2494(3) 0.6102(2) 0.0294(9) Uani 1 1 d . . .
O6 O 0.7127(5) 0.9931(3) 0.1750(2) 0.0279(9) Uani 1 1 d . . .
H3 H 1.489(14) 0.960(7) -0.039(5) 0.06(3) Uiso 1 1 d . . .
H9 H 0.790(10) 0.779(5) -0.050(4) 0.00(2) Uiso 1 1 d . . .
H10 H 0.455(8) 0.641(5) 0.454(4) 0.011(19) Uiso 1 1 d . . .
H15 H -0.136(11) 0.335(6) 0.392(5) 0.04(3) Uiso 1 1 d . . .

loop_
_atom_site_aniso_label
_atom_site_aniso_U_11
_atom_site_aniso_U_22
_atom_site_aniso_U_33
_atom_site_aniso_U_23
_atom_site_aniso_U_13
_atom_site_aniso_U_12
V1 0.0245(5) 0.0190(5) 0.0213(5) 0.0065(4) 0.0112(4) 0.0108(4)
V2 0.0212(5) 0.0160(5) 0.0192(5) 0.0058(4) 0.0112(4) 0.0100(4)
V3 0.0213(5) 0.0176(5) 0.0195(5) 0.0071(4) 0.0116(4) 0.0102(4)
V4 0.0286(5) 0.0233(5) 0.0264(6) 0.0099(4) 0.0143(4) 0.0129(4)
O9 0.0240(18) 0.0162(18) 0.0226(19) 0.0077(14) 0.0163(15) 0.0113(15)
O10 0.0237(18) 0.0160(18) 0.0170(18) 0.0074(14) 0.0097(15) 0.0114(15)
O5 0.046(2) 0.022(2) 0.039(2) 0.0139(18) 0.032(2) 0.0193(18)
O7W 0.027(2) 0.032(2) 0.031(2) 0.0022(17) 0.0078(17) 0.0099(17)
O3 0.034(2) 0.021(2) 0.032(2) 0.0108(16) 0.0223(17) 0.0149(17)
O7 0.040(2) 0.032(2) 0.045(3) 0.023(2) 0.030(2) 0.0248(19)
O5W 0.036(2) 0.028(2) 0.033(2) 0.0039(18) 0.0029(18) 0.0139(18)
O3W 0.031(2) 0.033(3) 0.030(2) 0.0100(19) 0.0102(19) 0.012(2)
O1 0.040(2) 0.024(2) 0.021(2) 0.0064(16) 0.0111(17) 0.0183(18)
O4 0.048(2) 0.023(2) 0.033(2) 0.0098(17) 0.0294(19) 0.0191(18)
O2W 0.035(2) 0.043(3) 0.039(3) 0.013(2) 0.013(2) 0.014(2)
O6W 0.030(3) 0.019(3) 0.054(3) 0.012(2) 0.013(2) 0.014(2)
N3 0.025(2) 0.019(2) 0.025(2) 0.0101(18) 0.0145(19) 0.0120(18)
O1W 0.045(3) 0.036(3) 0.028(3) 0.004(2) 0.008(2) 0.018(2)
O2 0.066(3) 0.022(2) 0.035(2) 0.0176(18) 0.029(2) 0.028(2)
O4W 0.030(2) 0.041(2) 0.026(2) 0.0100(18) 0.0088(17) 0.0086(18)
O8W 0.033(2) 0.038(3) 0.040(3) -0.017(2) -0.004(2) 0.019(2)
C22 0.025(3) 0.018(3) 0.019(3) 0.004(2) 0.007(2) 0.008(2)
C23 0.027(3) 0.023(3) 0.024(3) 0.003(2) 0.014(2) 0.012(2)
C24 0.029(3) 0.017(3) 0.020(3) 0.008(2) 0.011(2) 0.008(2)
C25 0.031(3) 0.023(3) 0.024(3) 0.013(2) 0.008(2) 0.014(2)
C26 0.048(4) 0.033(4) 0.052(4) 0.019(3) 0.030(3) 0.018(3)
C27 0.025(3) 0.023(3) 0.014(3) 0.007(2) 0.010(2) 0.009(2)
C28 0.031(3) 0.024(3) 0.022(3) 0.010(2) 0.011(2) 0.016(2)
C29 0.021(3) 0.018(3) 0.030(3) 0.008(2) 0.011(2) 0.008(2)
C30 0.024(3) 0.019(3) 0.024(3) 0.006(2) 0.003(2) 0.009(2)
C32 0.023(3) 0.029(3) 0.028(3) 0.013(2) 0.014(2) 0.012(2)
C33 0.050(4) 0.029(3) 0.035(3) 0.013(3) 0.018(3) 0.022(3)
N4 0.051(3) 0.029(3) 0.047(3) 0.014(2) 0.013(3) 0.021(3)
N1 0.039(3) 0.018(2) 0.044(3) 0.009(2) 0.005(2) 0.009(2)
C36 0.051(4) 0.024(3) 0.028(3) 0.008(2) 0.005(3) 0.015(3)
C37 0.028(3) 0.024(3) 0.029(3) 0.011(2) 0.012(2) 0.015(2)
C38 0.044(4) 0.041(4) 0.050(4) 0.023(3) 0.029(3) 0.028(3)
C40 0.031(3) 0.018(3) 0.022(3) 0.004(2) 0.005(2) 0.011(2)
C41 0.059(4) 0.026(3) 0.034(4) 0.013(3) 0.004(3) 0.020(3)
C43 0.050(4) 0.021(3) 0.049(4) 0.006(3) 0.019(3) 0.021(3)
C45 0.055(4) 0.034(4) 0.067(5) 0.029(3) 0.030(4) 0.017(3)
C46 0.042(4) 0.036(4) 0.068(5) 0.016(3) 0.025(3) 0.024(3)
C10A 0.030(3) 0.025(3) 0.020(3) 0.005(2) 0.014(2) 0.013(2)
C42A 0.032(3) 0.019(3) 0.044(4) 0.003(3) 0.025(3) 0.008(2)
C39A 0.038(3) 0.016(3) 0.034(3) 0.008(2) 0.021(3) 0.012(2)
C20A 0.033(3) 0.016(3) 0.042(4) 0.001(2) 0.021(3) 0.005(2)
C31A 0.034(3) 0.025(3) 0.027(3) 0.007(2) 0.019(2) 0.010(2)
N2 0.022(2) 0.019(2) 0.022(2) 0.0019(18) 0.0093(19) 0.0104(18)
O8 0.041(2) 0.023(2) 0.035(2) 0.0118(17) 0.0240(19) 0.0194(18)
O6 0.037(2) 0.022(2) 0.033(2) 0.0097(16) 0.0239(18) 0.0109(17)

loop_
_atom_type_symbol
_atom_type_description
_atom_type_scat_dispersion_real
_atom_type_scat_dispersion_imag
_atom_type_scat_source
C C 0.0033 0.0016 'International Tables Vol C Tables 4.2.6.8 and 6.1.1.4'
H H 0.0000 0.0000 'International Tables Vol C Tables 4.2.6.8 and 6.1.1.4'
N N 0.0061 0.0033 'International Tables Vol C Tables 4.2.6.8 and 6.1.1.4'
O O 0.0106 0.0060 'International Tables Vol C Tables 4.2.6.8 and 6.1.1.4'
V V 0.3005 0.5294 'International Tables Vol C Tables 4.2.6.8 and 6.1.1.4'

loop_
_geom_angle_atom_site_label_1
_geom_angle_atom_site_label_2
_geom_angle_atom_site_label_3
_geom_angle
_geom_angle_site_symmetry_1
_geom_angle_site_symmetry_3
_geom_angle_publ_flag
O5W V1 O10 102.93(19) . . ?
O5W V1 O10 100.98(18) . 2_775 ?
O10 V1 O10 84.77(15) . 2_775 ?
O5W V1 O5 97.6(2) . . ?
O10 V1 O5 159.37(17) . . ?
O10 V1 O5 92.96(15) 2_775 . ?
O5W V1 O1 94.44(18) . . ?
O10 V1 O1 94.62(14) . . ?
O10 V1 O1 164.31(15) 2_775 . ?
O5 V1 O1 82.07(15) . . ?
O5W V1 O6W 173.5(2) . . ?
O10 V1 O6W 80.73(18) . . ?
O10 V1 O6W 84.67(17) 2_775 . ?
O5 V1 O6W 78.64(19) . . ?
O1 V1 O6W 79.78(18) . . ?
O5W V1 V1 106.29(16) . 2_775 ?
O10 V1 V1 42.41(10) . 2_775 ?
O10 V1 V1 42.37(10) 2_775 2_775 ?
O5 V1 V1 131.94(12) . 2_775 ?
O1 V1 V1 134.95(12) . 2_775 ?
O6W V1 V1 80.10(15) . 2_775 ?
O7W V2 O10 103.86(18) . . ?
O7W V2 O6 102.07(19) . 2_775 ?
O10 V2 O6 89.77(15) . 2_775 ?
O7W V2 O2 96.0(2) . . ?
O10 V2 O2 94.94(16) . . ?
O6 V2 O2 159.71(18) 2_775 . ?
O7W V2 N2 91.06(19) . 2_765 ?
O10 V2 N2 165.07(16) . 2_765 ?
O6 V2 N2 86.40(16) 2_775 2_765 ?
O2 V2 N2 84.00(16) . 2_765 ?
O7W V2 O8W 169.84(19) . . ?
O10 V2 O8W 85.97(16) . . ?
O6 V2 O8W 80.27(19) 2_775 . ?
O2 V2 O8W 80.4(2) . . ?
N2 V2 O8W 79.16(17) 2_765 . ?
O4W V3 O9 104.47(19) . . ?
O4W V3 O3 98.02(19) . . ?
O9 V3 O3 92.53(15) . . ?
O4W V3 O8 96.53(19) . 2_566 ?
O9 V3 O8 94.45(15) . 2_566 ?
O3 V3 O8 161.75(17) . 2_566 ?
O4W V3 N3 93.56(19) . . ?
O9 V3 N3 161.95(17) . . ?
O3 V3 N3 84.08(15) . . ?
O8 V3 N3 84.08(16) 2_566 . ?
O4W V3 O3W 171.58(19) . . ?
O9 V3 O3W 83.60(17) . . ?
O3 V3 O3W 83.81(18) . . ?
O8 V3 O3W 80.25(18) 2_566 . ?
N3 V3 O3W 78.42(17) . . ?
O2W V4 O9 102.0(2) . 2_566 ?
O2W V4 O9 104.16(19) . . ?
O9 V4 O9 85.59(15) 2_566 . ?
O2W V4 O7 92.7(2) . . ?
O9 V4 O7 94.83(15) 2_566 . ?
O9 V4 O7 162.69(17) . . ?
O2W V4 O4 95.7(2) . . ?
O9 V4 O4 162.24(17) 2_566 . ?
O9 V4 O4 91.76(15) . . ?
O7 V4 O4 82.56(16) . . ?
O2W V4 O1W 169.8(2) . . ?
O9 V4 O1W 82.73(17) 2_566 . ?
O9 V4 O1W 85.13(17) . . ?
O7 V4 O1W 77.78(18) . . ?
O4 V4 O1W 79.55(18) . . ?
O2W V4 V4 107.99(17) . 2_566 ?
O9 V4 V4 43.09(10) 2_566 2_566 ?
O9 V4 V4 42.50(10) . 2_566 ?
O7 V4 V4 135.34(12) . 2_566 ?
O4 V4 V4 131.78(13) . 2_566 ?
O1W V4 V4 81.73(13) . 2_566 ?
V3 O9 V4 131.73(18) . 2_566 ?
V3 O9 V4 131.35(18) . . ?
V4 O9 V4 94.41(15) 2_566 . ?
V2 O10 V1 131.10(18) . . ?
V2 O10 V1 122.64(18) . 2_775 ?
V1 O10 V1 95.23(15) . 2_775 ?
C24 O5 V1 127.8(3) . . ?
C23 O3 V3 136.7(3) . . ?
C28 O7 V4 133.7(3) . . ?
V3 O3W H3WA 109.5 . . ?
V3 O3W H10 107(6) . . ?
H3WA O3W H10 118.2 . . ?
C22 O1 V1 133.1(3) . . ?
C23 O4 V4 128.6(3) . . ?
V1 O6W H6WA 109.5 . . ?
V1 O6W H9 109(9) . . ?
H6WA O6W H9 135.2 . . ?
C32 N3 C37 116.1(5) . . ?
C32 N3 V3 119.5(3) . . ?
C37 N3 V3 124.4(3) . . ?
V4 O1W H1WA 109.5 . . ?
V4 O1W H15 88(7) . . ?
H1WA O1W H15 130.8 . . ?
C22 O2 V2 135.8(3) . . ?
V2 O8W H8WA 109.5 . . ?
V2 O8W H3 107(9) . . ?
H8WA O8W H3 142.3 . . ?
O1 C22 O2 127.1(5) . . ?
O1 C22 C30 117.1(5) . . ?
O2 C22 C30 115.7(4) . . ?
O4 C23 O3 127.0(5) . . ?
O4 C23 C10A 118.0(5) . . ?
O3 C23 C10A 115.1(5) . . ?
O5 C24 O6 127.5(5) . . ?
O5 C24 C27 118.1(4) . . ?
O6 C24 C27 114.4(5) . . ?
C27 C25 C32 119.6(5) . . ?
C27 C25 H25A 120.2 . . ?
C32 C25 H25A 120.2 . . ?
C45 C26 C40 119.8(6) . . ?
C45 C26 H26A 120.1 . . ?
C40 C26 H26A 120.1 . . ?
C25 C27 C29 117.6(5) . . ?
C25 C27 C24 119.9(5) . . ?
C29 C27 C24 122.5(5) . . ?
O7 C28 O8 126.1(5) . . ?
O7 C28 C40 116.3(5) . . ?
O8 C28 C40 117.6(5) . . ?
C37 C29 C27 118.7(5) . . ?
C37 C29 H29A 120.6 . . ?
C27 C29 H29A 120.6 . . ?
C36 C30 C33 118.4(5) . . ?
C36 C30 C22 120.9(5) . . ?
C33 C30 C22 120.6(5) . . ?
N3 C32 C25 123.6(5) . . ?
N3 C32 H32A 118.2 . . ?
C25 C32 H32A 118.2 . . ?
C43 C33 C30 117.9(6) . . ?
C43 C33 H33A 121.1 . . ?
C30 C33 H33A 121.1 . . ?
C45 N4 C46 115.3(5) . . ?
C43 N1 C41 117.5(5) . . ?
C30 C36 C41 119.4(6) . . ?
C30 C36 H36A 120.3 . . ?
C41 C36 H36A 120.3 . . ?
N3 C37 C29 124.1(5) . . ?
N3 C37 H37A 117.9 . . ?
C29 C37 H37A 117.9 . . ?
C40 C38 C46 118.6(6) . . ?
C40 C38 H38A 120.7 . . ?
C46 C38 H38A 120.7 . . ?
C38 C40 C26 116.4(5) . . ?
C38 C40 C28 121.5(5) . . ?
C26 C40 C28 122.1(5) . . ?
N1 C41 C36 122.3(6) . . ?
N1 C41 H41A 118.9 . . ?
C36 C41 H41A 118.9 . . ?
N1 C43 C33 124.5(6) . . ?
N1 C43 H43A 117.7 . . ?
C33 C43 H43A 117.7 . . ?
N4 C45 C26 124.8(6) . . ?
N4 C45 H45A 117.6 . . ?
C26 C45 H45A 117.6 . . ?
N4 C46 C38 125.0(6) . . ?
N4 C46 H46A 117.5 . . ?
C38 C46 H46A 117.5 . . ?
C42A C10A C39A 117.7(5) . . ?
C42A C10A C23 120.5(5) . . ?
C39A C10A C23 121.8(5) . . ?
C10A C42A C20A 119.3(5) . . ?
C10A C42A H42A 120.3 . . ?
C20A C42A H42A 120.3 . . ?
C31A C39A C10A 119.5(5) . . ?
C31A C39A H39A 120.3 . . ?
C10A C39A H39A 120.3 . . ?
N2 C20A C42A 122.9(5) . . ?
N2 C20A H20A 118.6 . . ?
C42A C20A H20A 118.6 . . ?
N2 C31A C39A 123.2(5) . . ?
N2 C31A H31A 118.4 . . ?
C39A C31A H31A 118.4 . . ?
C20A N2 C31A 117.2(5) . . ?
C20A N2 V2 123.6(4) . 2_765 ?
C31A N2 V2 119.0(3) . 2_765 ?
C28 O8 V3 132.7(4) . 2_566 ?
C24 O6 V2 137.3(3) . 2_775 ?

loop_
_geom_bond_atom_site_label_1
_geom_bond_atom_site_label_2
_geom_bond_distance
_geom_bond_site_symmetry_2
_geom_bond_publ_flag
V1 O5W 1.591(4) . ?
V1 O10 1.931(3) . ?
V1 O10 1.933(3) 2_775 ?
V1 O5 2.056(4) . ?
V1 O1 2.059(4) . ?
V1 O6W 2.397(6) . ?
V1 V1 2.854(2) 2_775 ?
V2 O7W 1.571(4) . ?
V2 O10 1.906(3) . ?
V2 O6 2.006(4) 2_775 ?
V2 O2 2.016(4) . ?
V2 N2 2.174(4) 2_765 ?
V2 O8W 2.198(5) . ?
V3 O4W 1.582(4) . ?
V3 O9 1.909(3) . ?
V3 O3 1.990(4) . ?
V3 O8 2.023(4) 2_566 ?
V3 N3 2.171(4) . ?
V3 O3W 2.266(5) . ?
V4 O2W 1.584(5) . ?
V4 O9 1.917(3) 2_566 ?
V4 O9 1.938(3) . ?
V4 O7 2.052(4) . ?
V4 O4 2.059(4) . ?
V4 O1W 2.333(5) . ?
V4 V4 2.829(2) 2_566 ?
O9 V4 1.917(3) 2_566 ?
O10 V1 1.933(3) 2_775 ?
O5 C24 1.228(6) . ?
O3 C23 1.253(6) . ?
O7 C28 1.233(6) . ?
O3W H3WA 0.8200 . ?
O3W H10 0.59(5) . ?
O1 C22 1.236(6) . ?
O4 C23 1.243(6) . ?
O6W H6WA 0.8200 . ?
O6W H9 0.45(6) . ?
N3 C32 1.327(7) . ?
N3 C37 1.333(7) . ?
O1W H1WA 0.8200 . ?
O1W H15 0.64(7) . ?
O2 C22 1.244(6) . ?
O8W H8WA 0.8200 . ?
O8W H3 0.63(7) . ?
C22 C30 1.501(7) . ?
C23 C10A 1.487(7) . ?
C24 O6 1.255(6) . ?
C24 C27 1.498(7) . ?
C25 C27 1.360(7) . ?
C25 C32 1.362(7) . ?
C25 H25A 0.9300 . ?
C26 C45 1.359(9) . ?
C26 C40 1.376(8) . ?
C26 H26A 0.9300 . ?
C27 C29 1.389(7) . ?
C28 O8 1.242(6) . ?
C28 C40 1.481(7) . ?
C29 C37 1.352(7) . ?
C29 H29A 0.9300 . ?
C30 C36 1.363(8) . ?
C30 C33 1.383(8) . ?
C32 H32A 0.9300 . ?
C33 C43 1.374(8) . ?
C33 H33A 0.9300 . ?
N4 C45 1.300(8) . ?
N4 C46 1.311(8) . ?
N1 C43 1.305(8) . ?
N1 C41 1.333(8) . ?
C36 C41 1.384(8) . ?
C36 H36A 0.9300 . ?
C37 H37A 0.9300 . ?
C38 C40 1.367(8) . ?
C38 C46 1.379(9) . ?
C38 H38A 0.9300 . ?
C41 H41A 0.9300 . ?
C43 H43A 0.9300 . ?
C45 H45A 0.9300 . ?
C46 H46A 0.9300 . ?
C10A C42A 1.365(8) . ?
C10A C39A 1.375(7) . ?
C42A C20A 1.371(8) . ?
C42A H42A 0.9300 . ?
C39A C31A 1.349(7) . ?
C39A H39A 0.9300 . ?
C20A N2 1.318(7) . ?
C20A H20A 0.9300 . ?
C31A N2 1.335(7) . ?
C31A H31A 0.9300 . ?
N2 V2 2.174(4) 2_765 ?
O8 V3 2.023(4) 2_566 ?
O6 V2 2.006(4) 2_775 ?
